data_4347114
loop_
_publ_author_name
'Abeysinghe, Dileka'
'Smith, Mark D.'
'Yeon, Jeongho'
'Morrison, Gregory'
'zur Loye, Hans-Conrad'

_publ_section_title
;
 New Lanthanide Mixed-Valent Vanadium(III/IV) Oxosilicates,
 Ln4V(5-x)Zn(x)Si4O22 (Ln = La, Ce, Pr, and Nd), Crystallizing in a Quasi
 Two-Dimensional Rutile-Based Structure.
;
_journal_issue 4
_journal_name_full 'Inorganic chemistry'
_journal_page_first 1821
_journal_page_last 1830
_journal_paper_doi 10.1021/acs.inorgchem.5b02735
_journal_volume 55
_journal_year 2016
_chemical_formula_moiety 'Ce4 O22 Si4 V4.77 Zn0.23'
_chemical_formula_sum 'Ce4 O22 Si4 V4.77 Zn0.23'
_chemical_formula_weight 1282.92
_space_group_crystal_system monoclinic
_space_group_IT_number 15
_space_group_name_Hall '-I 2ya'
_space_group_name_H-M_alt 'I 1 2/a 1'
_audit_creation_method SHELXL-2014/7
_cell_angle_alpha 90
_cell_angle_beta 100.5431(8)
_cell_angle_gamma 90
_cell_formula_units_Z 4
_cell_length_a 13.4380(5)
_cell_length_b 5.6120(2)
_cell_length_c 22.1173(9)
_cell_measurement_reflns_used 9740
_cell_measurement_temperature 301(2)
_cell_measurement_theta_max 40.376
_cell_measurement_theta_min 3.084
_cell_volume 1639.80(11)
_computing_cell_refinement 'SAINT Version 8.34a (Bruker, 2014)'
_computing_data_collection 'Bruker APEXII v2014.9-0 (Bruker, 2014)'
_computing_data_reduction 'SAINT Version 8.34a (Bruker, 2014)'
_computing_molecular_graphics various
_computing_publication_material various
_computing_structure_refinement 'SHELXL-2014/7 (Sheldrick, 2014)'
_computing_structure_solution 'SHELXS (Sheldrick, 2008)'
_diffrn_ambient_temperature 301(2)
_diffrn_detector_area_resol_mean 10.4
_diffrn_measured_fraction_theta_full 0.998
_diffrn_measured_fraction_theta_max 0.998
_diffrn_measurement_device_type 'Bruker D8 QUEST'
_diffrn_measurement_method '\w and \f scans'
_diffrn_radiation_type MoK\a
_diffrn_radiation_wavelength 0.71073
_diffrn_reflns_av_R_equivalents 0.0337
_diffrn_reflns_av_unetI/netI 0.0121
_diffrn_reflns_Laue_measured_fraction_full 0.998
_diffrn_reflns_Laue_measured_fraction_max 0.998
_diffrn_reflns_limit_h_max 24
_diffrn_reflns_limit_h_min -24
_diffrn_reflns_limit_k_max 10
_diffrn_reflns_limit_k_min -10
_diffrn_reflns_limit_l_max 40
_diffrn_reflns_limit_l_min -40
_diffrn_reflns_number 73953
_diffrn_reflns_point_group_measured_fraction_full 0.998
_diffrn_reflns_point_group_measured_fraction_max 0.998
_diffrn_reflns_theta_full 40.395
_diffrn_reflns_theta_max 40.395
_diffrn_reflns_theta_min 3.084
_diffrn_source 'microfocus sealed X-ray tube'
_exptl_absorpt_coefficient_mu 14.200
_exptl_absorpt_correction_T_max 0.1733
_exptl_absorpt_correction_T_min 0.0670
_exptl_absorpt_correction_type multi-scan
_exptl_absorpt_process_details 'SADABS Version 2014/4 (Bruker, 2014)'
_exptl_crystal_colour black
_exptl_crystal_density_diffrn 5.197
_exptl_crystal_description needle
_exptl_crystal_F_000 2323
_exptl_crystal_size_max 0.180
_exptl_crystal_size_mid 0.080
_exptl_crystal_size_min 0.060
_refine_diff_density_max 1.549
_refine_diff_density_min -1.617
_refine_diff_density_rms 0.218
_refine_ls_extinction_coef 0.00070(2)
_refine_ls_extinction_expression Fc^*^=kFc[1+0.001xFc^2^\l^3^/sin(2\q)]^-1/4^
_refine_ls_extinction_method 'SHELXL-2014/7 (Sheldrick 2014'
_refine_ls_goodness_of_fit_ref 1.315
_refine_ls_hydrogen_treatment undef
_refine_ls_matrix_type full
_refine_ls_number_parameters 166
_refine_ls_number_reflns 5208
_refine_ls_number_restraints 0
_refine_ls_restrained_S_all 1.315
_refine_ls_R_factor_all 0.0197
_refine_ls_R_factor_gt 0.0175
_refine_ls_shift/su_max 0.001
_refine_ls_shift/su_mean 0.000
_refine_ls_structure_factor_coef Fsqd
_refine_ls_weighting_details 'w=1/[\s^2^(Fo^2^)+(0.0114P)^2^+6.3002P] where P=(Fo^2^+2Fc^2^)/3'
_refine_ls_weighting_scheme calc
_refine_ls_wR_factor_gt 0.0411
_refine_ls_wR_factor_ref 0.0422
_reflns_number_gt 4858
_reflns_number_total 5208
_reflns_threshold_expression 'I > 2\s(I)'
_cod_data_source_file ic5b02735_si_002.cif
_cod_data_source_block da1182brt
_cod_original_cell_volume 1639.79(11)
_cod_original_sg_symbol_H-M 'I 2/a'
_cod_database_code 4347114
_shelx_shelxl_version_number 2014/7
_shelx_space_group_comment
; 
The symmetry employed for this shelxl refinement is uniquely defined 
by the following loop, which should always be used as a source of 
symmetry information in preference to the above space-group names. 
They are only intended as comments. 
;
_shelx_estimated_absorpt_t_min 0.184
_shelx_estimated_absorpt_t_max 0.483

loop_
_space_group_symop_operation_xyz
'x, y, z'
'-x+1/2, y, -z'
'x+1/2, y+1/2, z+1/2'
'-x+1, y+1/2, -z+1/2'
'-x, -y, -z'
'x-1/2, -y, z'
'-x+1/2, -y+1/2, -z+1/2'
'x, -y+1/2, z+1/2'

loop_
_atom_site_label
_atom_site_type_symbol
_atom_site_fract_x
_atom_site_fract_y
_atom_site_fract_z
_atom_site_U_iso_or_equiv
_atom_site_adp_type
_atom_site_occupancy
_atom_site_site_symmetry_order
_atom_site_calc_flag
_atom_site_refinement_flags_posn
_atom_site_refinement_flags_adp
_atom_site_refinement_flags_occupancy
Ce1 Ce 0.39298(2) 0.26374(2) 0.12964(2) 0.00711(2) Uani 1 1 d . . .
Ce2 Ce 0.17911(2) 0.76794(2) 0.12655(2) 0.00741(2) Uani 1 1 d . . .
V1 V 0.0000 0.0000 0.0000 0.00526(5) Uani 1 2 d S . P
V2 V 0.0000 0.5000 0.0000 0.00526(5) Uani 1 2 d S . P
V3 V 0.2500 0.26124(6) 0.0000 0.00619(5) Uani 1 2 d S T P
V4 V 0.2500 0.75947(6) 0.0000 0.00590(5) Uani 1 2 d S T P
V5 V 0.2500 0.2500 0.2500 0.00635(7) Uani 0.766(6) 2 d S . P
Zn5 Zn 0.2500 0.2500 0.2500 0.00635(7) Uani 0.234(6) 2 d S . P
Si1 Si 0.54664(3) 0.74919(7) 0.13456(2) 0.00523(7) Uani 1 1 d . . .
Si2 Si 0.38940(4) 0.75215(8) 0.22834(2) 0.00571(7) Uani 1 1 d . . .
O1 O 0.10025(9) 0.2591(2) -0.00664(6) 0.00802(18) Uani 1 1 d . . .
O2 O 0.10484(9) 0.7581(2) 0.01036(6) 0.00722(17) Uani 1 1 d . . .
O3 O 0.27094(9) 0.0102(2) 0.06472(5) 0.00813(18) Uani 1 1 d . . .
O4 O 0.27145(9) 0.5128(2) 0.06521(5) 0.00823(18) Uani 1 1 d . . .
O5 O 0.31254(10) 0.5279(2) 0.20692(6) 0.0114(2) Uani 1 1 d . . .
O6 O 0.32831(10) 0.9976(2) 0.20602(6) 0.0115(2) Uani 1 1 d . . .
O7 O 0.43914(10) 0.7451(2) 0.29902(6) 0.00961(19) Uani 1 1 d . . .
O8 O 0.52927(9) 0.5100(2) 0.09264(5) 0.00773(17) Uani 1 1 d . . .
O9 O 0.51888(9) 0.9862(2) 0.09255(5) 0.00769(17) Uani 1 1 d . . .
O10 O 0.66103(10) 0.7735(2) 0.16906(6) 0.0123(2) Uani 1 1 d . . .
O11 O 0.46862(12) 0.7229(3) 0.18147(7) 0.0172(3) Uani 1 1 d . . .

loop_
_atom_site_aniso_label
_atom_site_aniso_U_11
_atom_site_aniso_U_22
_atom_site_aniso_U_33
_atom_site_aniso_U_23
_atom_site_aniso_U_13
_atom_site_aniso_U_12
Ce1 0.00622(4) 0.00786(4) 0.00698(3) 0.00028(2) 0.00045(2) -0.00009(2)
Ce2 0.00560(3) 0.01039(4) 0.00639(3) 0.00024(2) 0.00155(2) 0.00030(2)
V1 0.00449(12) 0.00597(12) 0.00524(12) 0.00022(9) 0.00062(9) 0.00015(9)
V2 0.00453(12) 0.00598(12) 0.00531(12) -0.00024(9) 0.00094(9) 0.00020(9)
V3 0.00614(13) 0.00669(13) 0.00554(12) 0.000 0.00059(10) 0.000
V4 0.00565(12) 0.00664(13) 0.00556(12) 0.000 0.00143(10) 0.000
V5 0.00643(13) 0.00735(13) 0.00510(12) 0.00007(9) 0.00059(9) -0.00028(9)
Zn5 0.00643(13) 0.00735(13) 0.00510(12) 0.00007(9) 0.00059(9) -0.00028(9)
Si1 0.00510(15) 0.00565(15) 0.00496(15) -0.00002(11) 0.00093(12) 0.00000(12)
Si2 0.00548(16) 0.00702(16) 0.00463(15) 0.00018(12) 0.00090(12) 0.00004(12)
O1 0.0063(4) 0.0069(4) 0.0110(4) 0.0001(3) 0.0019(3) -0.0005(3)
O2 0.0061(4) 0.0074(4) 0.0083(4) -0.0001(3) 0.0016(3) 0.0001(3)
O3 0.0082(4) 0.0088(4) 0.0074(4) -0.0001(3) 0.0014(3) -0.0012(3)
O4 0.0084(4) 0.0086(4) 0.0078(4) 0.0003(3) 0.0017(3) 0.0010(3)
O5 0.0113(5) 0.0120(5) 0.0106(5) -0.0013(4) 0.0010(4) -0.0040(4)
O6 0.0113(5) 0.0113(5) 0.0118(5) 0.0033(4) 0.0019(4) 0.0039(4)
O7 0.0094(5) 0.0134(5) 0.0055(4) 0.0001(3) -0.0001(3) -0.0004(4)
O8 0.0108(5) 0.0063(4) 0.0060(4) -0.0005(3) 0.0011(3) -0.0004(3)
O9 0.0100(5) 0.0066(4) 0.0060(4) 0.0003(3) 0.0003(3) 0.0008(3)
O10 0.0072(5) 0.0175(6) 0.0108(5) 0.0012(4) -0.0021(4) -0.0006(4)
O11 0.0162(6) 0.0228(7) 0.0159(6) 0.0010(5) 0.0115(5) 0.0011(5)

loop_
_atom_type_symbol
_atom_type_description
_atom_type_scat_dispersion_real
_atom_type_scat_dispersion_imag
_atom_type_scat_source
O O 0.0106 0.0060 'International Tables Vol C Tables 4.2.6.8 and 6.1.1.4'
Si Si 0.0817 0.0704 'International Tables Vol C Tables 4.2.6.8 and 6.1.1.4'
V V 0.3005 0.5294 'International Tables Vol C Tables 4.2.6.8 and 6.1.1.4'
Zn Zn 0.2839 1.4301 'International Tables Vol C Tables 4.2.6.8 and 6.1.1.4'
Ce Ce -0.2486 2.6331 'International Tables Vol C Tables 4.2.6.8 and 6.1.1.4'

loop_
_geom_angle_atom_site_label_1
_geom_angle_atom_site_label_2
_geom_angle_atom_site_label_3
_geom_angle
_geom_angle_site_symmetry_1
_geom_angle_site_symmetry_3
O4 Ce1 O3 71.29(4) . .
O4 Ce1 O7 146.22(4) . 4_545
O3 Ce1 O7 141.17(4) . 4_545
O4 Ce1 O6 117.38(4) . 1_545
O3 Ce1 O6 76.79(4) . 1_545
O7 Ce1 O6 86.25(4) 4_545 1_545
O4 Ce1 O9 125.71(4) . 1_545
O3 Ce1 O9 82.40(4) . 1_545
O7 Ce1 O9 66.58(4) 4_545 1_545
O6 Ce1 O9 100.61(4) 1_545 1_545
O4 Ce1 O8 86.82(4) . .
O3 Ce1 O8 125.09(4) . .
O7 Ce1 O8 66.90(4) 4_545 .
O6 Ce1 O8 153.11(4) 1_545 .
O9 Ce1 O8 70.66(4) 1_545 .
O4 Ce1 O5 75.13(4) . .
O3 Ce1 O5 113.53(4) . .
O7 Ce1 O5 92.51(4) 4_545 .
O6 Ce1 O5 70.55(4) 1_545 .
O9 Ce1 O5 158.19(4) 1_545 .
O8 Ce1 O5 107.90(4) . .
O4 Ce1 O1 63.89(4) . 2
O3 Ce1 O1 63.21(4) . 2
O7 Ce1 O1 115.79(4) 4_545 2
O6 Ce1 O1 137.47(4) 1_545 2
O9 Ce1 O1 61.89(4) 1_545 2
O8 Ce1 O1 61.92(4) . 2
O5 Ce1 O1 137.79(4) . 2
O4 Ce1 O11 82.53(4) . .
O3 Ce1 O11 153.51(4) . .
O7 Ce1 O11 65.30(4) 4_545 .
O6 Ce1 O11 113.34(4) 1_545 .
O9 Ce1 O11 117.51(4) 1_545 .
O8 Ce1 O11 55.19(4) . .
O5 Ce1 O11 53.53(4) . .
O1 Ce1 O11 108.98(4) 2 .
O4 Ce1 V3 39.50(3) . .
O3 Ce1 V3 39.27(3) . .
O7 Ce1 V3 154.49(3) 4_545 .
O6 Ce1 V3 112.30(3) 1_545 .
O9 Ce1 V3 91.99(3) 1_545 .
O8 Ce1 V3 93.71(3) . .
O5 Ce1 V3 109.79(3) . .
O1 Ce1 V3 38.77(3) 2 .
O11 Ce1 V3 118.13(3) . .
O4 Ce1 Si1 84.04(3) . .
O3 Ce1 Si1 145.67(3) . .
O7 Ce1 Si1 62.82(3) 4_545 .
O6 Ce1 Si1 137.06(3) 1_545 .
O9 Ce1 Si1 93.73(3) 1_545 .
O8 Ce1 Si1 27.02(3) . .
O5 Ce1 Si1 81.25(3) . .
O1 Ce1 Si1 84.80(3) 2 .
O11 Ce1 Si1 28.17(3) . .
V3 Ce1 Si1 107.344(10) . .
O4 Ce1 V5 93.14(3) . .
O3 Ce1 V5 91.77(3) . .
O7 Ce1 V5 94.31(3) 4_545 .
O6 Ce1 V5 35.66(3) 1_545 .
O9 Ce1 V5 135.25(3) 1_545 .
O8 Ce1 V5 140.45(3) . .
O5 Ce1 V5 35.53(3) . .
O1 Ce1 V5 149.74(3) 2 .
O11 Ce1 V5 85.55(3) . .
V3 Ce1 V5 111.007(4) . .
Si1 Ce1 V5 113.606(8) . .
O3 Ce2 O4 69.78(4) 1_565 .
O3 Ce2 O7 147.49(4) 1_565 7_565
O4 Ce2 O7 142.68(4) . 7_565
O3 Ce2 O8 129.37(4) 1_565 6_565
O4 Ce2 O8 86.13(4) . 6_565
O7 Ce2 O8 67.12(4) 7_565 6_565
O3 Ce2 O9 91.13(4) 1_565 6_575
O4 Ce2 O9 129.49(4) . 6_575
O7 Ce2 O9 66.71(4) 7_565 6_575
O8 Ce2 O9 70.47(4) 6_565 6_575
O3 Ce2 O2 66.03(4) 1_565 .
O4 Ce2 O2 65.20(4) . .
O7 Ce2 O2 118.71(4) 7_565 .
O8 Ce2 O2 63.46(4) 6_565 .
O9 Ce2 O2 64.32(4) 6_575 .
O3 Ce2 O5 108.19(4) 1_565 .
O4 Ce2 O5 74.11(4) . .
O7 Ce2 O5 88.67(4) 7_565 .
O8 Ce2 O5 106.70(4) 6_565 .
O9 Ce2 O5 154.59(4) 6_575 .
O2 Ce2 O5 138.39(4) . .
O3 Ce2 O6 73.08(4) 1_565 .
O4 Ce2 O6 104.14(4) . .
O7 Ce2 O6 94.04(4) 7_565 .
O8 Ce2 O6 157.55(4) 6_565 .
O9 Ce2 O6 114.47(4) 6_575 .
O2 Ce2 O6 138.96(4) . .
O5 Ce2 O6 58.81(4) . .
O3 Ce2 O10 75.82(4) 1_565 6_575
O4 Ce2 O10 144.48(4) . 6_575
O7 Ce2 O10 72.32(4) 7_565 6_575
O8 Ce2 O10 123.75(4) 6_565 6_575
O9 Ce2 O10 58.34(4) 6_575 6_575
O2 Ce2 O10 108.44(4) . 6_575
O5 Ce2 O10 109.62(4) . 6_575
O6 Ce2 O10 56.13(4) . 6_575
O3 Ce2 V4 39.66(3) 1_565 .
O4 Ce2 V4 39.45(3) . .
O7 Ce2 V4 158.44(3) 7_565 .
O8 Ce2 V4 94.65(3) 6_565 .
O9 Ce2 V4 97.10(3) 6_575 .
O2 Ce2 V4 39.82(3) . .
O5 Ce2 V4 108.31(3) . .
O6 Ce2 V4 106.00(3) . .
O10 Ce2 V4 112.31(3) 6_575 .
O3 Ce2 Si1 84.49(3) 1_565 6_575
O4 Ce2 Si1 148.04(3) . 6_575
O7 Ce2 Si1 64.42(3) 7_565 6_575
O8 Ce2 Si1 96.58(3) 6_565 6_575
O9 Ce2 Si1 29.33(3) 6_575 6_575
O2 Ce2 Si1 87.51(3) . 6_575
O5 Ce2 Si1 133.97(3) . 6_575
O6 Ce2 Si1 85.23(3) . 6_575
O10 Ce2 Si1 29.14(3) 6_575 6_575
V4 Ce2 Si1 108.697(10) . 6_575
O3 Ce2 Si2 86.48(3) 1_565 .
O4 Ce2 Si2 84.52(3) . .
O7 Ce2 Si2 96.86(3) 7_565 .
O8 Ce2 Si2 136.16(3) 6_565 .
O9 Ce2 Si2 142.39(3) 6_575 .
O2 Ce2 Si2 144.21(3) . .
O5 Ce2 Si2 29.85(3) . .
O6 Ce2 Si2 29.83(3) . .
O10 Ce2 Si2 84.83(3) 6_575 .
V4 Ce2 Si2 104.460(9) . .
Si1 Ce2 Si2 113.296(12) 6_575 .
O2 V1 O2 180.00(5) 5_565 1_545
O2 V1 O1 91.90(5) 5_565 5
O2 V1 O1 88.10(5) 1_545 5
O2 V1 O1 88.10(5) 5_565 .
O2 V1 O1 91.90(5) 1_545 .
O1 V1 O1 180.0 5 .
O2 V1 O9 92.67(5) 5_565 6_565
O2 V1 O9 87.33(5) 1_545 6_565
O1 V1 O9 85.13(5) 5 6_565
O1 V1 O9 94.87(5) . 6_565
O2 V1 O9 87.33(5) 5_565 2_545
O2 V1 O9 92.67(5) 1_545 2_545
O1 V1 O9 94.87(5) 5 2_545
O1 V1 O9 85.13(5) . 2_545
O9 V1 O9 180.0 6_565 2_545
O2 V1 V2 134.42(3) 5_565 1_545
O2 V1 V2 45.58(3) 1_545 1_545
O1 V1 V2 43.54(3) 5 1_545
O1 V1 V2 136.46(3) . 1_545
O9 V1 V2 92.21(3) 6_565 1_545
O9 V1 V2 87.79(3) 2_545 1_545
O2 V1 V2 45.58(3) 5_565 .
O2 V1 V2 134.42(3) 1_545 .
O1 V1 V2 136.46(3) 5 .
O1 V1 V2 43.54(3) . .
O9 V1 V2 87.79(3) 6_565 .
O9 V1 V2 92.21(3) 2_545 .
V2 V1 V2 180.0 1_545 .
O2 V1 Ce2 44.30(4) 5_565 5_565
O2 V1 Ce2 135.70(4) 1_545 5_565
O1 V1 Ce2 87.51(4) 5 5_565
O1 V1 Ce2 92.49(4) . 5_565
O9 V1 Ce2 136.04(3) 6_565 5_565
O9 V1 Ce2 43.96(3) 2_545 5_565
V2 V1 Ce2 111.296(2) 1_545 5_565
V2 V1 Ce2 68.704(2) . 5_565
O2 V1 Ce2 135.70(4) 5_565 1_545
O2 V1 Ce2 44.30(4) 1_545 1_545
O1 V1 Ce2 92.49(4) 5 1_545
O1 V1 Ce2 87.51(4) . 1_545
O9 V1 Ce2 43.96(3) 6_565 1_545
O9 V1 Ce2 136.04(3) 2_545 1_545
V2 V1 Ce2 68.704(2) 1_545 1_545
V2 V1 Ce2 111.296(2) . 1_545
Ce2 V1 Ce2 180.0 5_565 1_545
O1 V2 O1 180.00(5) . 5_565
O1 V2 O2 88.34(5) . 5_565
O1 V2 O2 91.66(5) 5_565 5_565
O1 V2 O2 91.66(5) . .
O1 V2 O2 88.34(5) 5_565 .
O2 V2 O2 180.0 5_565 .
O1 V2 O8 92.79(5) . 6_565
O1 V2 O8 87.21(5) 5_565 6_565
O2 V2 O8 95.65(5) 5_565 6_565
O2 V2 O8 84.35(5) . 6_565
O1 V2 O8 87.21(5) . 2
O1 V2 O8 92.79(5) 5_565 2
O2 V2 O8 84.35(5) 5_565 2
O2 V2 O8 95.65(5) . 2
O8 V2 O8 180.0 6_565 2
O1 V2 V1 45.62(3) . .
O1 V2 V1 134.38(3) 5_565 .
O2 V2 V1 43.73(3) 5_565 .
O2 V2 V1 136.27(3) . .
O8 V2 V1 88.41(3) 6_565 .
O8 V2 V1 91.59(3) 2 .
O1 V2 V1 134.38(3) . 1_565
O1 V2 V1 45.62(3) 5_565 1_565
O2 V2 V1 136.27(3) 5_565 1_565
O2 V2 V1 43.73(3) . 1_565
O8 V2 V1 91.59(3) 6_565 1_565
O8 V2 V1 88.41(3) 2 1_565
V1 V2 V1 180.0 . 1_565
O1 V3 O1 179.31(7) 2 .
O1 V3 O3 93.25(5) 2 2
O1 V3 O3 86.26(5) . 2
O1 V3 O3 86.26(5) 2 .
O1 V3 O3 93.25(5) . .
O3 V3 O3 89.93(7) 2 .
O1 V3 O4 86.60(5) 2 .
O1 V3 O4 93.89(5) . .
O3 V3 O4 179.79(6) 2 .
O3 V3 O4 89.91(5) . .
O1 V3 O4 93.89(5) 2 2
O1 V3 O4 86.60(5) . 2
O3 V3 O4 89.91(5) 2 2
O3 V3 O4 179.79(6) . 2
O4 V3 O4 90.26(7) . 2
O1 V3 V4 90.35(3) 2 .
O1 V3 V4 90.35(3) . .
O3 V3 V4 135.04(4) 2 .
O3 V3 V4 135.04(4) . .
O4 V3 V4 45.13(4) . .
O4 V3 V4 45.13(4) 2 .
O1 V3 V4 89.65(3) 2 1_545
O1 V3 V4 89.65(3) . 1_545
O3 V3 V4 44.96(4) 2 1_545
O3 V3 V4 44.96(4) . 1_545
O4 V3 V4 134.87(4) . 1_545
O4 V3 V4 134.87(4) 2 1_545
V4 V3 V4 180.0 . 1_545
O1 V3 Ce1 59.49(4) 2 .
O1 V3 Ce1 120.52(4) . .
O3 V3 Ce1 129.84(4) 2 .
O3 V3 Ce1 50.63(3) . .
O4 V3 Ce1 49.95(3) . .
O4 V3 Ce1 129.58(4) 2 .
V4 V3 Ce1 89.745(7) . .
V4 V3 Ce1 90.255(7) 1_545 .
O1 V3 Ce1 120.52(4) 2 2
O1 V3 Ce1 59.49(4) . 2
O3 V3 Ce1 50.63(3) 2 2
O3 V3 Ce1 129.84(4) . 2
O4 V3 Ce1 129.58(4) . 2
O4 V3 Ce1 49.95(3) 2 2
V4 V3 Ce1 89.745(7) . 2
V4 V3 Ce1 90.255(7) 1_545 2
Ce1 V3 Ce1 179.490(13) . 2
O4 V4 O4 91.39(7) . 2
O4 V4 O3 89.30(5) . 1_565
O4 V4 O3 179.30(5) 2 1_565
O4 V4 O3 179.30(5) . 2_565
O4 V4 O3 89.30(5) 2 2_565
O3 V4 O3 90.01(7) 1_565 2_565
O4 V4 O2 85.93(5) . .
O4 V4 O2 93.75(5) 2 .
O3 V4 O2 86.16(5) 1_565 .
O3 V4 O2 94.16(5) 2_565 .
O4 V4 O2 93.75(5) . 2
O4 V4 O2 85.93(5) 2 2
O3 V4 O2 94.16(5) 1_565 2
O3 V4 O2 86.16(5) 2_565 2
O2 V4 O2 179.55(7) . 2
O4 V4 V3 45.69(4) . .
O4 V4 V3 45.69(4) 2 .
O3 V4 V3 134.99(4) 1_565 .
O3 V4 V3 134.99(4) 2_565 .
O2 V4 V3 89.77(3) . .
O2 V4 V3 89.77(3) 2 .
O4 V4 V3 134.31(4) . 1_565
O4 V4 V3 134.31(4) 2 1_565
O3 V4 V3 45.01(4) 1_565 1_565
O3 V4 V3 45.01(4) 2_565 1_565
O2 V4 V3 90.23(3) . 1_565
O2 V4 V3 90.23(3) 2 1_565
V3 V4 V3 180.0 . 1_565
O4 V4 Ce2 129.52(4) . 2
O4 V4 Ce2 52.04(3) 2 2
O3 V4 Ce2 127.50(4) 1_565 2
O3 V4 Ce2 50.93(3) 2_565 2
O2 V4 Ce2 124.48(4) . 2
O2 V4 Ce2 55.53(4) 2 2
V3 V4 Ce2 90.874(7) . 2
V3 V4 Ce2 89.126(7) 1_565 2
O4 V4 Ce2 52.04(3) . .
O4 V4 Ce2 129.52(4) 2 .
O3 V4 Ce2 50.93(3) 1_565 .
O3 V4 Ce2 127.50(4) 2_565 .
O2 V4 Ce2 55.53(4) . .
O2 V4 Ce2 124.48(4) 2 .
V3 V4 Ce2 90.874(7) . .
V3 V4 Ce2 89.126(7) 1_565 .
Ce2 V4 Ce2 178.252(13) 2 .
O10 V5 O10 180.00(5) 6_565 4_545
O10 V5 O5 97.89(6) 6_565 7
O10 V5 O5 82.11(6) 4_545 7
O10 V5 O5 82.11(6) 6_565 .
O10 V5 O5 97.89(6) 4_545 .
O5 V5 O5 180.0 7 .
O10 V5 O6 101.16(5) 6_565 7_565
O10 V5 O6 78.84(5) 4_545 7_565
O5 V5 O6 90.85(5) 7 7_565
O5 V5 O6 89.16(5) . 7_565
O10 V5 O6 78.84(5) 6_565 1_545
O10 V5 O6 101.16(5) 4_545 1_545
O5 V5 O6 89.15(5) 7 1_545
O5 V5 O6 90.84(5) . 1_545
O6 V5 O6 180.00(6) 7_565 1_545
O10 V5 Ce1 110.98(4) 6_565 7
O10 V5 Ce1 69.02(4) 4_545 7
O5 V5 Ce1 47.41(4) 7 7
O5 V5 Ce1 132.59(4) . 7
O6 V5 Ce1 44.35(4) 7_565 7
O6 V5 Ce1 135.65(4) 1_545 7
O10 V5 Ce1 69.02(4) 6_565 .
O10 V5 Ce1 110.98(4) 4_545 .
O5 V5 Ce1 132.59(4) 7 .
O5 V5 Ce1 47.41(4) . .
O6 V5 Ce1 135.65(4) 7_565 .
O6 V5 Ce1 44.35(4) 1_545 .
Ce1 V5 Ce1 180.0 7 .
O10 Zn5 O10 180.00(5) 6_565 4_545
O10 Zn5 O5 97.89(6) 6_565 7
O10 Zn5 O5 82.11(6) 4_545 7
O10 Zn5 O5 82.11(6) 6_565 .
O10 Zn5 O5 97.89(6) 4_545 .
O5 Zn5 O5 180.0 7 .
O10 Zn5 O6 101.16(5) 6_565 7_565
O10 Zn5 O6 78.84(5) 4_545 7_565
O5 Zn5 O6 90.85(5) 7 7_565
O5 Zn5 O6 89.16(5) . 7_565
O10 Zn5 O6 78.84(5) 6_565 1_545
O10 Zn5 O6 101.16(5) 4_545 1_545
O5 Zn5 O6 89.15(5) 7 1_545
O5 Zn5 O6 90.84(5) . 1_545
O6 Zn5 O6 180.00(6) 7_565 1_545
O10 Zn5 Ce1 110.98(4) 6_565 7
O10 Zn5 Ce1 69.02(4) 4_545 7
O5 Zn5 Ce1 47.41(4) 7 7
O5 Zn5 Ce1 132.59(4) . 7
O6 Zn5 Ce1 44.35(4) 7_565 7
O6 Zn5 Ce1 135.65(4) 1_545 7
O10 Zn5 Ce1 69.02(4) 6_565 .
O10 Zn5 Ce1 110.98(4) 4_545 .
O5 Zn5 Ce1 132.59(4) 7 .
O5 Zn5 Ce1 47.41(4) . .
O6 Zn5 Ce1 135.65(4) 7_565 .
O6 Zn5 Ce1 44.35(4) 1_545 .
Ce1 Zn5 Ce1 180.0 7 .
O10 Si1 O11 112.59(9) . .
O10 Si1 O8 111.70(7) . .
O11 Si1 O8 104.44(8) . .
O10 Si1 O9 107.72(7) . .
O11 Si1 O9 109.55(8) . .
O8 Si1 O9 110.85(7) . .
O10 Si1 Ce2 57.77(5) . 6_675
O11 Si1 Ce2 122.45(6) . 6_675
O8 Si1 Ce2 132.69(5) . 6_675
O9 Si1 Ce2 50.25(4) . 6_675
O10 Si1 Ce1 127.59(5) . .
O11 Si1 Ce1 59.03(6) . .
O8 Si1 Ce1 45.41(4) . .
O9 Si1 Ce1 124.14(5) . .
Ce2 Si1 Ce1 174.230(16) 6_675 .
O10 Si1 Ce2 68.41(5) . 6_665
O11 Si1 Ce2 111.17(6) . 6_665
O8 Si1 Ce2 44.93(4) . 6_665
O9 Si1 Ce2 136.91(5) . 6_665
Ce2 Si1 Ce2 113.997(13) 6_675 6_665
Ce1 Si1 Ce2 68.820(9) . 6_665
O7 Si2 O11 114.82(8) . .
O7 Si2 O6 114.67(7) . .
O11 Si2 O6 104.13(8) . .
O7 Si2 O5 113.28(7) . .
O11 Si2 O5 100.92(8) . .
O6 Si2 O5 107.72(8) . .
O7 Si2 Ce2 146.50(5) . .
O11 Si2 Ce2 98.50(6) . .
O6 Si2 Ce2 56.41(5) . .
O5 Si2 Ce2 53.45(5) . .
O7 Si2 Ce2 39.50(5) . 7_565
O11 Si2 Ce2 153.54(6) . 7_565
O6 Si2 Ce2 95.88(5) . 7_565
O5 Si2 Ce2 89.01(5) . 7_565
Ce2 Si2 Ce2 107.012(13) . 7_565
V2 O1 V3 134.37(6) . .
V2 O1 V1 90.84(5) . .
V3 O1 V1 133.03(6) . .
V2 O1 Ce1 102.66(5) . 2
V3 O1 Ce1 81.74(4) . 2
V1 O1 Ce1 102.97(5) . 2
V1 O2 V2 90.70(5) 1_565 .
V1 O2 V4 133.19(6) 1_565 .
V2 O2 V4 131.91(6) . .
V1 O2 Ce2 104.05(5) 1_565 .
V2 O2 Ce2 105.37(5) . .
V4 O2 Ce2 84.64(4) . .
V4 O3 V3 90.03(5) 1_545 .
V4 O3 Ce2 89.41(4) 1_545 1_545
V3 O3 Ce2 141.61(6) . 1_545
V4 O3 Ce1 146.07(6) 1_545 .
V3 O3 Ce1 90.10(4) . .
Ce2 O3 Ce1 110.70(5) 1_545 .
V4 O4 V3 89.18(5) . .
V4 O4 Ce1 145.96(6) . .
V3 O4 Ce1 90.55(5) . .
V4 O4 Ce2 88.51(4) . .
V3 O4 Ce2 141.98(6) . .
Ce1 O4 Ce2 111.57(5) . .
Si2 O5 Zn5 136.63(8) . .
Si2 O5 V5 136.63(8) . .
Zn5 O5 V5 0.0 . .
Si2 O5 Ce1 107.87(6) . .
Zn5 O5 Ce1 97.07(5) . .
V5 O5 Ce1 97.07(5) . .
Si2 O5 Ce2 96.70(6) . .
Zn5 O5 Ce2 114.04(5) . .
V5 O5 Ce2 114.04(5) . .
Ce1 O5 Ce2 99.10(4) . .
Si2 O6 Zn5 133.93(8) . 1_565
Si2 O6 V5 133.93(8) . 1_565
Zn5 O6 V5 0.0 1_565 1_565
Si2 O6 Ce1 119.05(7) . 1_565
Zn5 O6 Ce1 99.99(5) 1_565 1_565
V5 O6 Ce1 99.99(5) 1_565 1_565
Si2 O6 Ce2 93.76(6) . .
Zn5 O6 Ce2 104.14(5) 1_565 .
V5 O6 Ce2 104.14(5) 1_565 .
Ce1 O6 Ce2 98.65(4) 1_565 .
Si2 O7 Ce2 116.62(7) . 7_565
Si2 O7 Ce1 142.05(8) . 4
Ce2 O7 Ce1 101.23(4) 7_565 4
Si1 O8 V2 125.76(7) . 2
Si1 O8 Ce1 107.57(6) . .
V2 O8 Ce1 107.08(5) 2 .
Si1 O8 Ce2 108.34(6) . 6_665
V2 O8 Ce2 106.19(5) 2 6_665
Ce1 O8 Ce2 98.58(4) . 6_665
Si1 O9 V1 125.76(7) . 2_565
Si1 O9 Ce1 114.41(6) . 1_565
V1 O9 Ce1 109.64(5) 2_565 1_565
Si1 O9 Ce2 100.42(6) . 6_675
V1 O9 Ce2 102.76(5) 2_565 6_675
Ce1 O9 Ce2 98.56(4) 1_565 6_675
Si1 O10 Zn5 143.46(9) . 4
Si1 O10 V5 143.46(9) . 4
Zn5 O10 V5 0.0 4 4
Si1 O10 Ce2 93.09(6) . 6_675
Zn5 O10 Ce2 107.17(6) 4 6_675
V5 O10 Ce2 107.17(6) 4 6_675
Si1 O11 Si2 168.93(12) . .
Si1 O11 Ce1 92.79(7) . .
Si2 O11 Ce1 96.77(7) . .

loop_
_geom_bond_atom_site_label_1
_geom_bond_atom_site_label_2
_geom_bond_distance
_geom_bond_site_symmetry_2
Ce1 O4 2.4082(12) .
Ce1 O3 2.4320(12) .
Ce1 O7 2.5074(13) 4_545
Ce1 O6 2.5252(13) 1_545
Ce1 O9 2.5435(12) 1_545
Ce1 O8 2.5459(12) .
Ce1 O5 2.6390(14) .
Ce1 O1 2.7386(13) 2
Ce1 O11 2.9258(17) .
Ce1 V3 3.14594(14) .
Ce1 Si1 3.4081(4) .
Ce1 V5 3.55758(14) .
Ce2 O3 2.4205(12) 1_565
Ce2 O4 2.4590(12) .
Ce2 O7 2.4895(13) 7_565
Ce2 O8 2.5490(12) 6_565
Ce2 O9 2.5522(12) 6_575
Ce2 O2 2.5816(13) .
Ce2 O5 2.6500(14) .
Ce2 O6 2.7351(14) .
Ce2 O10 2.7659(14) 6_575
Ce2 V4 3.11766(14) .
Ce2 Si1 3.2648(4) 6_575
Ce2 Si2 3.2762(5) .
V1 O2 1.9397(11) 5_565
V1 O2 1.9397(11) 1_545
V1 O1 2.0058(12) 5
V1 O1 2.0058(12) .
V1 O9 2.0176(12) 6_565
V1 O9 2.0176(12) 2_545
V1 V2 2.80600(10) 1_545
V1 V2 2.80600(10) .
V1 Ce2 3.5858(4) 1_545
V2 O1 1.9330(12) .
V2 O1 1.9330(12) 5_565
V2 O2 2.0041(12) 5_565
V2 O2 2.0041(12) .
V2 O8 2.0151(12) 6_565
V2 O8 2.0151(12) 2
V2 V1 2.80600(10) 1_565
V3 O1 1.9908(12) 2
V3 O1 1.9908(12) .
V3 O3 1.9914(12) 2
V3 O3 1.9915(12) .
V3 O4 2.0011(12) .
V3 O4 2.0011(12) 2
V3 V4 2.7961(5) .
V3 V4 2.8159(5) 1_545
V3 Ce1 3.14596(14) 2
V4 O4 1.9818(12) .
V4 O4 1.9818(12) 2
V4 O3 1.9899(12) 1_565
V4 O3 1.9899(12) 2_565
V4 O2 2.0053(12) .
V4 O2 2.0054(12) 2
V4 V3 2.8160(5) 1_565
V4 Ce2 3.11761(15) 2
V5 O10 1.9668(13) 6_565
V5 O10 1.9668(13) 4_545
V5 O5 2.0831(13) 7
V5 O5 2.0831(13) .
V5 O6 2.1058(13) 7_565
V5 O6 2.1058(13) 1_545
V5 Ce1 3.55753(14) 7
Zn5 O10 1.9668(13) 6_565
Zn5 O10 1.9668(13) 4_545
Zn5 O5 2.0831(13) 7
Zn5 O5 2.0831(13) .
Zn5 O6 2.1058(13) 7_565
Zn5 O6 2.1058(13) 1_545
Zn5 Ce1 3.55753(14) 7
Si1 O10 1.5920(14) .
Si1 O11 1.6111(15) .
Si1 O8 1.6239(12) .
Si1 O9 1.6261(12) .
Si1 Ce2 3.2648(4) 6_675
Si1 Ce2 3.4261(4) 6_665
Si2 O7 1.5842(13) .
Si2 O11 1.6245(15) .
Si2 O6 1.6331(13) .
Si2 O5 1.6420(14) .
Si2 Ce2 3.4988(5) 7_565
O1 Ce1 2.7387(13) 2
O2 V1 1.9397(11) 1_565
O3 V4 1.9899(12) 1_545
O3 Ce2 2.4205(12) 1_545
O6 Zn5 2.1057(13) 1_565
O6 V5 2.1057(13) 1_565
O6 Ce1 2.5252(13) 1_565
O7 Ce2 2.4896(13) 7_565
O7 Ce1 2.5074(13) 4
O8 V2 2.0152(12) 2
O8 Ce2 2.5489(12) 6_665
O9 V1 2.0175(12) 2_565
O9 Ce1 2.5436(12) 1_565
O9 Ce2 2.5521(12) 6_675
O10 Zn5 1.9668(13) 4
O10 V5 1.9668(13) 4
O10 Ce2 2.7659(14) 6_675
